data_7106523
loop_
_publ_author_name
'Philippe Perrotin'
'Jenny S. J. McCahill'
'Guang Wu'
'Susannah L. Scott'

_publ_section_title
;
 Linear, High Molecular Weight Polyethylene from a Discrete, Mononuclear
 Phosphinoarenesulfonate Complex of Nickel(II)
;
_journal_name_full 'Chem. Commun.'
_journal_page_first 6948
_journal_paper_doi 10.1039/c1cc00095k
_journal_volume 47
_journal_year 2011
_chemical_formula_sum 'C35 H33 Ni O5 P S'
_chemical_formula_weight 655.35
_chemical_name_systematic
;
?
;
_space_group_IT_number 14
_symmetry_cell_setting monoclinic
_symmetry_space_group_name_Hall '-P 2ybc'
_symmetry_space_group_name_H-M 'P 1 21/c 1'
_atom_sites_solution_hydrogens geom
_atom_sites_solution_primary direct
_atom_sites_solution_secondary difmap
_audit_creation_method SHELXL-97
_cell_angle_alpha 90.00
_cell_angle_beta 106.795(5)
_cell_angle_gamma 90.00
_cell_formula_units_Z 4
_cell_length_a 12.848(4)
_cell_length_b 11.461(4)
_cell_length_c 22.104(7)
_cell_measurement_temperature 150(2)
_cell_volume 3116.0(18)
_computing_structure_refinement 'SHELXL-97 (Sheldrick, 1997)'
_computing_structure_solution 'SHELXS-97 (Sheldrick, 1990)'
_diffrn_ambient_temperature 150(2)
_diffrn_measured_fraction_theta_full 0.960
_diffrn_measured_fraction_theta_max 0.960
_diffrn_measurement_device_type 'CCD area detector'
_diffrn_measurement_method 'omega scan'
_diffrn_radiation_monochromator graphite
_diffrn_radiation_source 'fine-focus sealed tube'
_diffrn_radiation_type MoK\a
_diffrn_radiation_wavelength 0.71073
_diffrn_reflns_av_R_equivalents 0.0827
_diffrn_reflns_av_sigmaI/netI 0.0550
_diffrn_reflns_limit_h_max 16
_diffrn_reflns_limit_h_min -16
_diffrn_reflns_limit_k_max 14
_diffrn_reflns_limit_k_min -14
_diffrn_reflns_limit_l_max 27
_diffrn_reflns_limit_l_min -27
_diffrn_reflns_number 24608
_diffrn_reflns_theta_full 26.83
_diffrn_reflns_theta_max 26.83
_diffrn_reflns_theta_min 1.66
_exptl_absorpt_coefficient_mu 0.783
_exptl_absorpt_correction_T_max 1
_exptl_absorpt_correction_T_min 0.85
_exptl_absorpt_correction_type multi-scan
_exptl_absorpt_process_details sadabs
_exptl_crystal_colour red
_exptl_crystal_density_diffrn 1.397
_exptl_crystal_density_method 'not measured'
_exptl_crystal_description block
_exptl_crystal_F_000 1368
_exptl_crystal_size_max 0.3
_exptl_crystal_size_mid 0.2
_exptl_crystal_size_min 0.15
_refine_diff_density_max 1.266
_refine_diff_density_min -0.731
_refine_diff_density_rms 0.097
_refine_ls_extinction_method none
_refine_ls_goodness_of_fit_ref 1.191
_refine_ls_hydrogen_treatment constr
_refine_ls_matrix_type full
_refine_ls_number_parameters 394
_refine_ls_number_reflns 6423
_refine_ls_number_restraints 0
_refine_ls_restrained_S_all 1.191
_refine_ls_R_factor_all 0.0565
_refine_ls_R_factor_gt 0.0455
_refine_ls_shift/su_max 0.001
_refine_ls_shift/su_mean 0.000
_refine_ls_structure_factor_coef Fsqd
_refine_ls_weighting_details 'calc w=1/[\s^2^(Fo^2^)+(0.0690P)^2^+0.0000P] where P=(Fo^2^+2Fc^2^)/3'
_refine_ls_weighting_scheme calc
_refine_ls_wR_factor_gt 0.1254
_refine_ls_wR_factor_ref 0.1313
_reflns_number_gt 5162
_reflns_number_total 6423
_reflns_threshold_expression >2sigma(I)
_cod_data_source_file c1cc00095k.txt
_cod_data_source_block gniallym
_cod_original_cell_volume 3116.1(17)
_cod_original_sg_symbol_H-M P2(1)/c
_cod_database_code 7106523

loop_
_symmetry_equiv_pos_as_xyz
'x, y, z'
'-x, y+1/2, -z+1/2'
'-x, -y, -z'
'x, -y-1/2, z-1/2'

loop_
_atom_site_label
_atom_site_type_symbol
_atom_site_fract_x
_atom_site_fract_y
_atom_site_fract_z
_atom_site_U_iso_or_equiv
_atom_site_adp_type
_atom_site_occupancy
_atom_site_symmetry_multiplicity
_atom_site_calc_flag
_atom_site_refinement_flags
_atom_site_disorder_assembly
_atom_site_disorder_group
C1 C 0.3014(3) 0.8237(3) 0.19912(13) 0.0553(10) Uani 1 1 d . . .
C2A C 0.2544(4) 0.7184(4) 0.18383(17) 0.0335(14) Uani 0.692(11) 1 d P . .
C2B C 0.2114(9) 0.7800(9) 0.1905(4) 0.0335(14) Uani 0.31 1 d P . .
C3 C 0.1701(2) 0.6724(3) 0.20422(12) 0.0367(7) Uani 1 1 d . . .
C4 C 0.28564(18) 0.7041(2) 0.42785(11) 0.0180(5) Uani 1 1 d . . .
C5 C 0.34230(19) 0.8101(2) 0.43941(10) 0.0191(5) Uani 1 1 d . . .
C6 C 0.3885(2) 0.8489(2) 0.50085(11) 0.0252(6) Uani 1 1 d . . .
H6 H 0.4261 0.9193 0.5081 0.030 Uiso 1 1 calc R . .
C7 C 0.3785(2) 0.7827(2) 0.55139(12) 0.0281(6) Uani 1 1 d . . .
H7 H 0.4099 0.8085 0.5925 0.034 Uiso 1 1 calc R . .
C8 C 0.3224(2) 0.6794(2) 0.54092(12) 0.0285(6) Uani 1 1 d . . .
H8 H 0.3160 0.6353 0.5750 0.034 Uiso 1 1 calc R . .
C9 C 0.2751(2) 0.6402(2) 0.47945(11) 0.0248(5) Uani 1 1 d . . .
H9 H 0.2361 0.5707 0.4728 0.030 Uiso 1 1 calc R . .
C10 C 0.24602(19) 0.4882(2) 0.35609(11) 0.0196(5) Uani 1 1 d . . .
C11 C 0.33327(19) 0.4347(2) 0.34087(10) 0.0204(5) Uani 1 1 d . . .
C12 C 0.3487(2) 0.3147(2) 0.35063(12) 0.0264(6) Uani 1 1 d . . .
H12 H 0.4063 0.2785 0.3405 0.032 Uiso 1 1 calc R . .
C13 C 0.2802(3) 0.2486(2) 0.37496(13) 0.0319(6) Uani 1 1 d . . .
H13 H 0.2922 0.1690 0.3816 0.038 Uiso 1 1 calc R . .
C14 C 0.1937(2) 0.3017(2) 0.38944(12) 0.0309(6) Uani 1 1 d . . .
H14 H 0.1470 0.2576 0.4055 0.037 Uiso 1 1 calc R . .
C15 C 0.1765(2) 0.4204(2) 0.38002(12) 0.0249(5) Uani 1 1 d . . .
H15 H 0.1181 0.4555 0.3897 0.030 Uiso 1 1 calc R . .
C16 C 0.41615(19) 0.4991(2) 0.31812(11) 0.0205(5) Uani 1 1 d . . .
C17 C 0.5008(2) 0.5598(2) 0.36074(11) 0.0230(5) Uani 1 1 d . . .
C18 C 0.5839(2) 0.6109(2) 0.34131(13) 0.0285(6) Uani 1 1 d . . .
H18 H 0.6405 0.6498 0.3701 0.034 Uiso 1 1 calc R . .
C19 C 0.5811(2) 0.6030(2) 0.27873(13) 0.0298(6) Uani 1 1 d . . .
H19 H 0.6359 0.6385 0.2655 0.036 Uiso 1 1 calc R . .
C20 C 0.4995(2) 0.5440(2) 0.23491(13) 0.0273(6) Uani 1 1 d . . .
H20 H 0.4993 0.5397 0.1929 0.033 Uiso 1 1 calc R . .
C21 C 0.41758(19) 0.4913(2) 0.25485(11) 0.0229(5) Uani 1 1 d . . .
C22 C 0.5731(2) 0.6296(3) 0.46673(13) 0.0360(7) Uani 1 1 d . . .
H22A H 0.6447 0.6012 0.4698 0.054 Uiso 1 1 calc R . .
H22B H 0.5599 0.6234 0.5072 0.054 Uiso 1 1 calc R . .
H22C H 0.5674 0.7098 0.4536 0.054 Uiso 1 1 calc R . .
C23 C 0.3365(2) 0.4122(2) 0.15180(12) 0.0298(6) Uani 1 1 d . . .
H23A H 0.3303 0.4859 0.1304 0.045 Uiso 1 1 calc R . .
H23B H 0.2773 0.3626 0.1300 0.045 Uiso 1 1 calc R . .
H23C H 0.4041 0.3760 0.1524 0.045 Uiso 1 1 calc R . .
C24 C 0.08131(19) 0.6712(2) 0.33164(11) 0.0206(5) Uani 1 1 d . . .
C25 C 0.0047(2) 0.6009(2) 0.28959(11) 0.0257(6) Uani 1 1 d . . .
H25 H 0.0267 0.5319 0.2747 0.031 Uiso 1 1 calc R . .
C26 C -0.1034(2) 0.6332(3) 0.26998(13) 0.0322(6) Uani 1 1 d . . .
H26 H -0.1541 0.5858 0.2423 0.039 Uiso 1 1 calc R . .
C27 C -0.1364(2) 0.7361(3) 0.29146(14) 0.0345(7) Uani 1 1 d . . .
H27 H -0.2089 0.7588 0.2773 0.041 Uiso 1 1 calc R . .
C28 C -0.0623(2) 0.8047(3) 0.33369(14) 0.0334(6) Uani 1 1 d . . .
H28 H -0.0852 0.8727 0.3489 0.040 Uiso 1 1 calc R . .
C29 C 0.0474(2) 0.7733(2) 0.35404(13) 0.0254(6) Uani 1 1 d . . .
H29 H 0.0974 0.8204 0.3824 0.030 Uiso 1 1 calc R . .
C30 C 0.9742(3) 0.6144(3) 0.48418(17) 0.0563(9) Uani 1 1 d . . .
H30 H 0.9568 0.6917 0.4731 0.068 Uiso 1 1 calc R . .
C31 C 0.9265(3) 0.5260(4) 0.44303(17) 0.0592(10) Uani 1 1 d . . .
H31 H 0.8763 0.5438 0.4045 0.071 Uiso 1 1 calc R . .
C32 C 0.9535(3) 0.4113(3) 0.45911(17) 0.0553(10) Uani 1 1 d . . .
H32 H 0.9223 0.3517 0.4312 0.066 Uiso 1 1 calc R . .
C33 C 0.0892(3) 0.5662(3) 0.0266(2) 0.0663(12) Uani 1 1 d . . .
H33 H 0.1498 0.6123 0.0446 0.080 Uiso 1 1 calc R . .
C34 C 0.0028(4) 0.5691(4) 0.05011(17) 0.0620(11) Uani 1 1 d . . .
H34 H 0.0054 0.6161 0.0848 0.074 Uiso 1 1 calc R . .
C35 C -0.0874(3) 0.5046(3) 0.02373(18) 0.0554(9) Uani 1 1 d . . .
H35 H -0.1471 0.5082 0.0395 0.067 Uiso 1 1 calc R . .
Ni Ni 0.28727(3) 0.73383(3) 0.277228(14) 0.02034(12) Uani 1 1 d . . .
O1 O 0.40014(13) 0.82090(15) 0.33608(8) 0.0227(4) Uani 1 1 d . . .
O2 O 0.25159(15) 0.94544(15) 0.34514(8) 0.0286(4) Uani 1 1 d . . .
O3 O 0.43947(16) 0.98744(16) 0.40569(8) 0.0321(4) Uani 1 1 d . . .
O4 O 0.49462(14) 0.56188(16) 0.42153(8) 0.0287(4) Uani 1 1 d . . .
O5 O 0.33315(14) 0.43042(15) 0.21557(8) 0.0265(4) Uani 1 1 d . . .
P P 0.22653(5) 0.64564(5) 0.34743(3) 0.01698(15) Uani 1 1 d . . .
S S 0.35850(5) 0.90079(5) 0.37736(3) 0.02110(16) Uani 1 1 d . . .

loop_
_atom_site_aniso_label
_atom_site_aniso_U_11
_atom_site_aniso_U_22
_atom_site_aniso_U_33
_atom_site_aniso_U_23
_atom_site_aniso_U_13
_atom_site_aniso_U_12
C1 0.086(3) 0.061(2) 0.0168(14) 0.0013(14) 0.0121(15) -0.029(2)
C2A 0.047(3) 0.039(3) 0.0127(17) -0.0013(16) 0.0062(16) -0.0012(19)
C2B 0.047(3) 0.039(3) 0.0127(17) -0.0013(16) 0.0062(16) -0.0012(19)
C3 0.0417(17) 0.0451(18) 0.0184(13) -0.0038(12) 0.0011(12) -0.0083(14)
C4 0.0141(11) 0.0202(12) 0.0193(11) -0.0014(9) 0.0041(9) 0.0032(10)
C5 0.0186(12) 0.0202(12) 0.0183(11) -0.0002(9) 0.0050(9) 0.0020(10)
C6 0.0224(13) 0.0282(14) 0.0240(13) -0.0050(10) 0.0051(10) -0.0017(11)
C7 0.0269(14) 0.0385(16) 0.0166(12) -0.0036(11) 0.0028(11) 0.0050(12)
C8 0.0347(15) 0.0302(15) 0.0215(12) 0.0046(11) 0.0098(11) 0.0049(12)
C9 0.0300(14) 0.0227(13) 0.0229(12) 0.0013(10) 0.0096(11) -0.0001(11)
C10 0.0215(12) 0.0178(12) 0.0184(11) -0.0009(9) 0.0042(9) -0.0007(10)
C11 0.0209(12) 0.0198(13) 0.0178(11) -0.0026(9) 0.0014(9) -0.0020(10)
C12 0.0262(14) 0.0211(14) 0.0298(13) -0.0046(11) 0.0046(11) 0.0038(11)
C13 0.0430(17) 0.0176(13) 0.0326(15) 0.0002(11) 0.0066(13) -0.0014(12)
C14 0.0365(16) 0.0246(14) 0.0323(14) 0.0041(11) 0.0111(12) -0.0086(12)
C15 0.0244(13) 0.0206(13) 0.0300(13) -0.0002(10) 0.0081(11) -0.0023(11)
C16 0.0163(12) 0.0167(12) 0.0273(12) -0.0004(10) 0.0045(10) 0.0020(10)
C17 0.0209(13) 0.0198(13) 0.0272(13) -0.0028(10) 0.0055(10) 0.0040(10)
C18 0.0188(13) 0.0219(14) 0.0415(15) -0.0041(11) 0.0037(11) -0.0002(11)
C19 0.0215(14) 0.0247(14) 0.0462(16) -0.0013(12) 0.0148(12) -0.0023(11)
C20 0.0276(14) 0.0251(14) 0.0327(14) -0.0011(11) 0.0143(11) 0.0014(11)
C21 0.0189(13) 0.0197(13) 0.0298(13) -0.0029(10) 0.0062(10) 0.0016(10)
C22 0.0343(16) 0.0359(16) 0.0301(14) -0.0088(12) -0.0027(12) -0.0033(13)
C23 0.0330(15) 0.0317(15) 0.0261(13) -0.0079(11) 0.0108(11) -0.0030(12)
C24 0.0184(12) 0.0209(13) 0.0219(12) -0.0004(10) 0.0049(9) 0.0000(10)
C25 0.0233(13) 0.0257(14) 0.0259(13) -0.0046(10) 0.0034(11) 0.0002(11)
C26 0.0194(13) 0.0353(16) 0.0361(15) -0.0052(12) -0.0011(11) -0.0064(12)
C27 0.0149(13) 0.0370(17) 0.0469(18) 0.0002(13) 0.0014(12) 0.0022(12)
C28 0.0240(14) 0.0276(15) 0.0474(17) -0.0060(13) 0.0084(13) 0.0052(12)
C29 0.0189(13) 0.0221(14) 0.0327(14) -0.0071(10) 0.0036(11) -0.0013(10)
C30 0.065(2) 0.056(2) 0.056(2) 0.0063(19) 0.031(2) -0.002(2)
C31 0.049(2) 0.088(3) 0.0409(18) 0.0039(19) 0.0141(16) -0.001(2)
C32 0.055(2) 0.059(2) 0.059(2) -0.0114(19) 0.0274(19) -0.0147(19)
C33 0.042(2) 0.0306(19) 0.104(3) -0.002(2) -0.014(2) -0.0052(16)
C34 0.070(3) 0.058(2) 0.0428(19) -0.0104(17) -0.0080(18) 0.024(2)
C35 0.052(2) 0.053(2) 0.063(2) 0.0184(19) 0.0185(19) 0.0145(18)
Ni 0.0247(2) 0.0192(2) 0.01705(18) -0.00114(11) 0.00588(14) -0.00158(13)
O1 0.0238(9) 0.0219(9) 0.0235(9) -0.0021(7) 0.0087(7) -0.0043(7)
O2 0.0290(10) 0.0230(10) 0.0309(10) 0.0040(8) 0.0040(8) 0.0060(8)
O3 0.0386(11) 0.0284(10) 0.0291(10) -0.0072(8) 0.0096(8) -0.0159(9)
O4 0.0267(10) 0.0303(10) 0.0267(9) -0.0062(8) 0.0037(8) -0.0049(8)
O5 0.0246(9) 0.0313(10) 0.0242(9) -0.0071(7) 0.0079(7) -0.0050(8)
P 0.0159(3) 0.0162(3) 0.0178(3) -0.0010(2) 0.0032(2) -0.0003(2)
S 0.0240(3) 0.0177(3) 0.0207(3) -0.0019(2) 0.0051(2) -0.0042(2)

loop_
_atom_type_symbol
_atom_type_description
_atom_type_scat_dispersion_real
_atom_type_scat_dispersion_imag
_atom_type_scat_source
C C 0.0033 0.0016 'International Tables Vol C Tables 4.2.6.8 and 6.1.1.4'
H H 0.0000 0.0000 'International Tables Vol C Tables 4.2.6.8 and 6.1.1.4'
O O 0.0106 0.0060 'International Tables Vol C Tables 4.2.6.8 and 6.1.1.4'
P P 0.1023 0.0942 'International Tables Vol C Tables 4.2.6.8 and 6.1.1.4'
S S 0.1246 0.1234 'International Tables Vol C Tables 4.2.6.8 and 6.1.1.4'
Ni Ni 0.3393 1.1124 'International Tables Vol C Tables 4.2.6.8 and 6.1.1.4'

loop_
_geom_angle_atom_site_label_1
_geom_angle_atom_site_label_2
_geom_angle_atom_site_label_3
_geom_angle
_geom_angle_site_symmetry_1
_geom_angle_site_symmetry_3
_geom_angle_publ_flag
C2B C1 C2A 42.2(5) . . ?
C2B C1 Ni 67.6(4) . . ?
C2A C1 Ni 67.8(2) . . ?
C2B C2A C1 61.7(7) . . ?
C2B C2A C3 71.6(7) . . ?
C1 C2A C3 126.3(4) . . ?
C2B C2A Ni 74.2(6) . . ?
C1 C2A Ni 73.5(2) . . ?
C3 C2A Ni 69.49(18) . . ?
C2A C2B C1 76.0(9) . . ?
C2A C2B C3 69.5(7) . . ?
C1 C2B C3 136.2(9) . . ?
C2A C2B Ni 78.5(7) . . ?
C1 C2B Ni 77.1(5) . . ?
C3 C2B Ni 70.4(4) . . ?
C2A C3 C2B 38.9(4) . . ?
C2A C3 Ni 69.6(2) . . ?
C2B C3 Ni 67.8(4) . . ?
C9 C4 C5 118.3(2) . . ?
C9 C4 P 119.17(19) . . ?
C5 C4 P 122.53(17) . . ?
C6 C5 C4 120.6(2) . . ?
C6 C5 S 117.01(19) . . ?
C4 C5 S 122.40(17) . . ?
C7 C6 C5 120.0(2) . . ?
C7 C6 H6 120.0 . . ?
C5 C6 H6 120.0 . . ?
C8 C7 C6 120.2(2) . . ?
C8 C7 H7 119.9 . . ?
C6 C7 H7 119.9 . . ?
C7 C8 C9 120.2(2) . . ?
C7 C8 H8 119.9 . . ?
C9 C8 H8 119.9 . . ?
C4 C9 C8 120.7(2) . . ?
C4 C9 H9 119.6 . . ?
C8 C9 H9 119.6 . . ?
C15 C10 C11 119.3(2) . . ?
C15 C10 P 120.43(18) . . ?
C11 C10 P 120.22(18) . . ?
C12 C11 C10 118.8(2) . . ?
C12 C11 C16 117.0(2) . . ?
C10 C11 C16 124.1(2) . . ?
C13 C12 C11 121.4(2) . . ?
C13 C12 H12 119.3 . . ?
C11 C12 H12 119.3 . . ?
C12 C13 C14 119.6(2) . . ?
C12 C13 H13 120.2 . . ?
C14 C13 H13 120.2 . . ?
C13 C14 C15 120.1(2) . . ?
C13 C14 H14 120.0 . . ?
C15 C14 H14 120.0 . . ?
C14 C15 C10 120.8(2) . . ?
C14 C15 H15 119.6 . . ?
C10 C15 H15 119.6 . . ?
C17 C16 C21 118.0(2) . . ?
C17 C16 C11 120.6(2) . . ?
C21 C16 C11 121.1(2) . . ?
O4 C17 C18 124.3(2) . . ?
O4 C17 C16 114.5(2) . . ?
C18 C17 C16 121.2(2) . . ?
C19 C18 C17 118.9(2) . . ?
C19 C18 H18 120.6 . . ?
C17 C18 H18 120.6 . . ?
C18 C19 C20 122.1(2) . . ?
C18 C19 H19 118.9 . . ?
C20 C19 H19 118.9 . . ?
C19 C20 C21 118.7(2) . . ?
C19 C20 H20 120.6 . . ?
C21 C20 H20 120.6 . . ?
O5 C21 C20 123.6(2) . . ?
O5 C21 C16 115.3(2) . . ?
C20 C21 C16 121.0(2) . . ?
O4 C22 H22A 109.5 . . ?
O4 C22 H22B 109.5 . . ?
H22A C22 H22B 109.5 . . ?
O4 C22 H22C 109.5 . . ?
H22A C22 H22C 109.5 . . ?
H22B C22 H22C 109.5 . . ?
O5 C23 H23A 109.5 . . ?
O5 C23 H23B 109.5 . . ?
H23A C23 H23B 109.5 . . ?
O5 C23 H23C 109.5 . . ?
H23A C23 H23C 109.5 . . ?
H23B C23 H23C 109.5 . . ?
C29 C24 C25 119.3(2) . . ?
C29 C24 P 118.50(18) . . ?
C25 C24 P 121.36(18) . . ?
C26 C25 C24 120.3(2) . . ?
C26 C25 H25 119.8 . . ?
C24 C25 H25 119.8 . . ?
C27 C26 C25 120.1(2) . . ?
C27 C26 H26 119.9 . . ?
C25 C26 H26 119.9 . . ?
C28 C27 C26 120.0(3) . . ?
C28 C27 H27 120.0 . . ?
C26 C27 H27 120.0 . . ?
C27 C28 C29 120.6(3) . . ?
C27 C28 H28 119.7 . . ?
C29 C28 H28 119.7 . . ?
C24 C29 C28 119.6(2) . . ?
C24 C29 H29 120.2 . . ?
C28 C29 H29 120.2 . . ?
C32 C30 C31 120.2(4) 3_766 . ?
C32 C30 H30 119.9 3_766 . ?
C31 C30 H30 119.9 . . ?
C32 C31 C30 119.9(4) . . ?
C32 C31 H31 120.0 . . ?
C30 C31 H31 120.0 . . ?
C30 C32 C31 119.8(4) 3_766 . ?
C30 C32 H32 120.1 3_766 . ?
C31 C32 H32 120.1 . . ?
C34 C33 C35 120.2(4) . 3_565 ?
C34 C33 H33 119.9 . . ?
C35 C33 H33 119.9 3_565 . ?
C33 C34 C35 121.0(4) . . ?
C33 C34 H34 119.5 . . ?
C35 C34 H34 119.5 . . ?
C34 C35 C33 118.9(4) . 3_565 ?
C34 C35 H35 120.6 . . ?
C33 C35 H35 120.6 3_565 . ?
O1 Ni C2B 126.0(3) . . ?
O1 Ni C3 167.80(10) . . ?
C2B Ni C3 41.8(3) . . ?
O1 Ni C2A 129.76(14) . . ?
C2B Ni C2A 27.3(3) . . ?
C3 Ni C2A 40.90(15) . . ?
O1 Ni C1 94.33(11) . . ?
C2B Ni C1 35.3(3) . . ?
C3 Ni C1 74.15(13) . . ?
C2A Ni C1 38.79(15) . . ?
O1 Ni P 96.56(6) . . ?
C2B Ni P 130.1(3) . . ?
C3 Ni P 94.06(9) . . ?
C2A Ni P 133.26(13) . . ?
C1 Ni P 164.75(12) . . ?
S O1 Ni 113.41(10) . . ?
C17 O4 C22 117.9(2) . . ?
C21 O5 C23 116.95(19) . . ?
C24 P C10 106.34(11) . . ?
C24 P C4 103.89(10) . . ?
C10 P C4 104.60(11) . . ?
C24 P Ni 110.32(8) . . ?
C10 P Ni 117.87(8) . . ?
C4 P Ni 112.69(8) . . ?
O3 S O2 115.67(12) . . ?
O3 S O1 110.22(10) . . ?
O2 S O1 111.86(10) . . ?
O3 S C5 107.30(11) . . ?
O2 S C5 106.28(11) . . ?
O1 S C5 104.74(10) . . ?

loop_
_geom_bond_atom_site_label_1
_geom_bond_atom_site_label_2
_geom_bond_distance
_geom_bond_site_symmetry_2
_geom_bond_publ_flag
C1 C2B 1.223(11) . ?
C1 C2A 1.348(5) . ?
C1 Ni 2.063(3) . ?
C2A C2B 0.934(11) . ?
C2A C3 1.391(5) . ?
C2A Ni 1.992(4) . ?
C2B C3 1.410(11) . ?
C2B Ni 1.956(9) . ?
C3 Ni 1.990(3) . ?
C4 C9 1.394(3) . ?
C4 C5 1.402(3) . ?
C4 P 1.845(2) . ?
C5 C6 1.389(3) . ?
C5 S 1.780(2) . ?
C6 C7 1.387(4) . ?
C6 H6 0.9300 . ?
C7 C8 1.371(4) . ?
C7 H7 0.9300 . ?
C8 C9 1.393(4) . ?
C8 H8 0.9300 . ?
C9 H9 0.9300 . ?
C10 C15 1.398(3) . ?
C10 C11 1.402(3) . ?
C10 P 1.824(2) . ?
C11 C12 1.397(4) . ?
C11 C16 1.497(3) . ?
C12 C13 1.383(4) . ?
C12 H12 0.9300 . ?
C13 C14 1.384(4) . ?
C13 H13 0.9300 . ?
C14 C15 1.385(4) . ?
C14 H14 0.9300 . ?
C15 H15 0.9300 . ?
C16 C17 1.401(3) . ?
C16 C21 1.407(3) . ?
C17 O4 1.369(3) . ?
C17 C18 1.391(4) . ?
C18 C19 1.376(4) . ?
C18 H18 0.9300 . ?
C19 C20 1.381(4) . ?
C19 H19 0.9300 . ?
C20 C21 1.391(3) . ?
C20 H20 0.9300 . ?
C21 O5 1.369(3) . ?
C22 O4 1.426(3) . ?
C22 H22A 0.9600 . ?
C22 H22B 0.9600 . ?
C22 H22C 0.9600 . ?
C23 O5 1.438(3) . ?
C23 H23A 0.9600 . ?
C23 H23B 0.9600 . ?
C23 H23C 0.9600 . ?
C24 C29 1.388(3) . ?
C24 C25 1.398(3) . ?
C24 P 1.820(2) . ?
C25 C26 1.382(4) . ?
C25 H25 0.9300 . ?
C26 C27 1.383(4) . ?
C26 H26 0.9300 . ?
C27 C28 1.373(4) . ?
C27 H27 0.9300 . ?
C28 C29 1.397(4) . ?
C28 H28 0.9300 . ?
C29 H29 0.9300 . ?
C30 C32 1.360(5) 3_766 ?
C30 C31 1.381(6) . ?
C30 H30 0.9300 . ?
C31 C32 1.380(5) . ?
C31 H31 0.9300 . ?
C32 C30 1.360(5) 3_766 ?
C32 H32 0.9300 . ?
C33 C34 1.356(6) . ?
C33 C35 1.371(5) 3_565 ?
C33 H33 0.9300 . ?
C34 C35 1.357(6) . ?
C34 H34 0.9300 . ?
C35 C33 1.371(5) 3_565 ?
C35 H35 0.9300 . ?
Ni O1 1.9237(17) . ?
Ni P 2.1768(8) . ?
O1 S 1.4965(17) . ?
O2 S 1.4459(19) . ?
O3 S 1.4437(18) . ?

loop_
_geom_torsion_atom_site_label_1
_geom_torsion_atom_site_label_2
_geom_torsion_atom_site_label_3
_geom_torsion_atom_site_label_4
_geom_torsion
_geom_torsion_site_symmetry_1
_geom_torsion_site_symmetry_2
_geom_torsion_site_symmetry_3
_geom_torsion_site_symmetry_4
_geom_torsion_publ_flag
Ni C1 C2A C2B 80.6(6) . . . . ?
C2B C1 C2A C3 -32.8(7) . . . . ?
Ni C1 C2A C3 47.8(4) . . . . ?
C2B C1 C2A Ni -80.6(6) . . . . ?
C3 C2A C2B C1 152.6(5) . . . . ?
Ni C2A C2B C1 79.4(3) . . . . ?
C1 C2A C2B C3 -152.6(5) . . . . ?
Ni C2A C2B C3 -73.2(2) . . . . ?
C1 C2A C2B Ni -79.4(3) . . . . ?
C3 C2A C2B Ni 73.2(2) . . . . ?
Ni C1 C2B C2A -81.1(6) . . . . ?
C2A C1 C2B C3 38.6(8) . . . . ?
Ni C1 C2B C3 -42.5(9) . . . . ?
C2A C1 C2B Ni 81.1(6) . . . . ?
C1 C2A C3 C2B 30.2(6) . . . . ?
Ni C2A C3 C2B 79.5(6) . . . . ?
C2B C2A C3 Ni -79.5(6) . . . . ?
C1 C2A C3 Ni -49.3(4) . . . . ?
C1 C2B C3 C2A -40.3(9) . . . . ?
Ni C2B C3 C2A -84.6(6) . . . . ?
C2A C2B C3 Ni 84.6(6) . . . . ?
C1 C2B C3 Ni 44.4(9) . . . . ?
C9 C4 C5 C6 1.3(3) . . . . ?
P C4 C5 C6 -177.90(18) . . . . ?
C9 C4 C5 S -178.60(18) . . . . ?
P C4 C5 S 2.2(3) . . . . ?
C4 C5 C6 C7 -0.2(4) . . . . ?
S C5 C6 C7 179.7(2) . . . . ?
C5 C6 C7 C8 -0.5(4) . . . . ?
C6 C7 C8 C9 0.0(4) . . . . ?
C5 C4 C9 C8 -1.8(4) . . . . ?
P C4 C9 C8 177.4(2) . . . . ?
C7 C8 C9 C4 1.2(4) . . . . ?
C15 C10 C11 C12 -0.5(3) . . . . ?
P C10 C11 C12 177.24(18) . . . . ?
C15 C10 C11 C16 -176.7(2) . . . . ?
P C10 C11 C16 1.1(3) . . . . ?
C10 C11 C12 C13 -0.2(4) . . . . ?
C16 C11 C12 C13 176.3(2) . . . . ?
C11 C12 C13 C14 0.7(4) . . . . ?
C12 C13 C14 C15 -0.5(4) . . . . ?
C13 C14 C15 C10 -0.2(4) . . . . ?
C11 C10 C15 C14 0.7(4) . . . . ?
P C10 C15 C14 -177.0(2) . . . . ?
C12 C11 C16 C17 -98.0(3) . . . . ?
C10 C11 C16 C17 78.3(3) . . . . ?
C12 C11 C16 C21 75.9(3) . . . . ?
C10 C11 C16 C21 -107.9(3) . . . . ?
C21 C16 C17 O4 -179.0(2) . . . . ?
C11 C16 C17 O4 -4.9(3) . . . . ?
C21 C16 C17 C18 -0.1(3) . . . . ?
C11 C16 C17 C18 174.0(2) . . . . ?
O4 C17 C18 C19 -180.0(2) . . . . ?
C16 C17 C18 C19 1.2(4) . . . . ?
C17 C18 C19 C20 -1.3(4) . . . . ?
C18 C19 C20 C21 0.1(4) . . . . ?
C19 C20 C21 O5 -179.8(2) . . . . ?
C19 C20 C21 C16 1.1(4) . . . . ?
C17 C16 C21 O5 179.7(2) . . . . ?
C11 C16 C21 O5 5.7(3) . . . . ?
C17 C16 C21 C20 -1.1(4) . . . . ?
C11 C16 C21 C20 -175.1(2) . . . . ?
C29 C24 C25 C26 0.7(4) . . . . ?
P C24 C25 C26 -168.8(2) . . . . ?
C24 C25 C26 C27 0.6(4) . . . . ?
C25 C26 C27 C28 -1.8(4) . . . . ?
C26 C27 C28 C29 1.8(5) . . . . ?
C25 C24 C29 C28 -0.7(4) . . . . ?
P C24 C29 C28 169.1(2) . . . . ?
C27 C28 C29 C24 -0.5(4) . . . . ?
C32 C30 C31 C32 -0.9(6) 3_766 . . . ?
C30 C31 C32 C30 0.9(6) . . . 3_766 ?
C35 C33 C34 C35 -1.4(6) 3_565 . . . ?
C33 C34 C35 C33 1.4(6) . . . 3_565 ?
C2A C2B Ni O1 108.5(7) . . . . ?
C1 C2B Ni O1 30.4(7) . . . . ?
C3 C2B Ni O1 -179.4(2) . . . . ?
C2A C2B Ni C3 -72.1(7) . . . . ?
C1 C2B Ni C3 -150.2(8) . . . . ?
C1 C2B Ni C2A -78.1(8) . . . . ?
C3 C2B Ni C2A 72.1(7) . . . . ?
C2A C2B Ni C1 78.1(8) . . . . ?
C3 C2B Ni C1 150.2(8) . . . . ?
C2A C2B Ni P -108.7(7) . . . . ?
C1 C2B Ni P 173.2(3) . . . . ?
C3 C2B Ni P -36.6(6) . . . . ?
C2A C3 Ni O1 44.2(6) . . . . ?
C2B C3 Ni O1 2.3(7) . . . . ?
C2A C3 Ni C2B 41.9(5) . . . . ?
C2B C3 Ni C2A -41.9(5) . . . . ?
C2A C3 Ni C1 24.5(3) . . . . ?
C2B C3 Ni C1 -17.4(5) . . . . ?
C2A C3 Ni P -165.3(2) . . . . ?
C2B C3 Ni P 152.8(5) . . . . ?
C2B C2A Ni O1 -93.1(8) . . . . ?
C1 C2A Ni O1 -28.6(3) . . . . ?
C3 C2A Ni O1 -168.96(17) . . . . ?
C1 C2A Ni C2B 64.5(7) . . . . ?
C3 C2A Ni C2B -75.9(8) . . . . ?
C2B C2A Ni C3 75.9(8) . . . . ?
C1 C2A Ni C3 140.4(4) . . . . ?
C2B C2A Ni C1 -64.5(7) . . . . ?
C3 C2A Ni C1 -140.4(4) . . . . ?
C2B C2A Ni P 96.2(7) . . . . ?
C1 C2A Ni P 160.7(2) . . . . ?
C3 C2A Ni P 20.3(3) . . . . ?
C2B C1 Ni O1 -155.8(6) . . . . ?
C2A C1 Ni O1 158.4(3) . . . . ?
C2A C1 Ni C2B -45.9(5) . . . . ?
C2B C1 Ni C3 20.1(6) . . . . ?
C2A C1 Ni C3 -25.7(3) . . . . ?
C2B C1 Ni C2A 45.9(5) . . . . ?
C2B C1 Ni P -20.2(8) . . . . ?
C2A C1 Ni P -66.1(5) . . . . ?
C2B Ni O1 S 92.6(4) . . . . ?
C3 Ni O1 S 90.8(5) . . . . ?
C2A Ni O1 S 127.16(19) . . . . ?
C1 Ni O1 S 109.68(15) . . . . ?
P Ni O1 S -59.63(10) . . . . ?
C18 C17 O4 C22 5.9(4) . . . . ?
C16 C17 O4 C22 -175.2(2) . . . . ?
C20 C21 O5 C23 5.8(3) . . . . ?
C16 C21 O5 C23 -175.0(2) . . . . ?
C29 C24 P C10 147.3(2) . . . . ?
C25 C24 P C10 -43.1(2) . . . . ?
C29 C24 P C4 37.2(2) . . . . ?
C25 C24 P C4 -153.2(2) . . . . ?
C29 C24 P Ni -83.8(2) . . . . ?
C25 C24 P Ni 85.8(2) . . . . ?
C15 C10 P C24 -30.6(2) . . . . ?
C11 C10 P C24 151.60(19) . . . . ?
C15 C10 P C4 78.9(2) . . . . ?
C11 C10 P C4 -98.8(2) . . . . ?
C15 C10 P Ni -155.02(17) . . . . ?
C11 C10 P Ni 27.2(2) . . . . ?
C9 C4 P C24 75.5(2) . . . . ?
C5 C4 P C24 -105.3(2) . . . . ?
C9 C4 P C10 -35.8(2) . . . . ?
C5 C4 P C10 143.4(2) . . . . ?
C9 C4 P Ni -165.06(17) . . . . ?
C5 C4 P Ni 14.1(2) . . . . ?
O1 Ni P C24 125.21(10) . . . . ?
C2B Ni P C24 -25.3(4) . . . . ?
C3 Ni P C24 -48.78(13) . . . . ?
C2A Ni P C24 -62.0(2) . . . . ?
C1 Ni P C24 -10.1(4) . . . . ?
O1 Ni P C10 -112.42(10) . . . . ?
C2B Ni P C10 97.1(4) . . . . ?
C3 Ni P C10 73.59(13) . . . . ?
C2A Ni P C10 60.4(2) . . . . ?
C1 Ni P C10 112.2(4) . . . . ?
O1 Ni P C4 9.60(10) . . . . ?
C2B Ni P C4 -140.9(4) . . . . ?
C3 Ni P C4 -164.39(12) . . . . ?
C2A Ni P C4 -177.6(2) . . . . ?
C1 Ni P C4 -125.7(4) . . . . ?
Ni O1 S O3 -162.39(10) . . . . ?
Ni O1 S O2 -32.21(14) . . . . ?
Ni O1 S C5 82.49(12) . . . . ?
C6 C5 S O3 12.5(2) . . . . ?
C4 C5 S O3 -167.6(2) . . . . ?
C6 C5 S O2 -111.8(2) . . . . ?
C4 C5 S O2 68.1(2) . . . . ?
C6 C5 S O1 129.65(19) . . . . ?
C4 C5 S O1 -50.5(2) . . . . ?
